data_4517067
loop_
_publ_author_name
'Khorasani, Sanaz'
'Fernandes, Manuel A.'

_publ_section_title
;
 Cooperativity and Feedback Mechanisms in the
 Single-Crystal-to-Single-Crystal Solid-State Diels--Alder Reaction of
 9-Methylanthracene with Bis(N-cyclobutylimino)-1,4-dithiin
;
_journal_issue 12
_journal_name_full 'Crystal Growth &amp; Design'
_journal_page_first 5499
_journal_paper_doi 10.1021/cg401474f
_journal_volume 13
_journal_year 2013
_chemical_absolute_configuration ad
_chemical_formula_moiety
;
0.76(C31 H26 N2 O4 S2),  0.24(C16 H14 N2 O4 S2),  0.24(C15 H12)
;
_chemical_formula_sum 'C31 H26 N2 O4 S2'
_chemical_formula_weight 554.66
_space_group_IT_number 1
_space_group_name_Hall 'P 1'
_space_group_name_H-M_alt 'P 1'
_symmetry_cell_setting triclinic
_symmetry_space_group_name_Hall 'P 1'
_symmetry_space_group_name_H-M 'P 1'
_atom_sites_solution_hydrogens geom
_atom_sites_solution_primary direct
_atom_sites_solution_secondary difmap
_audit_creation_method SHELXL-97
_cell_angle_alpha 76.593(2)
_cell_angle_beta 86.968(2)
_cell_angle_gamma 84.781(2)
_cell_formula_units_Z 1
_cell_length_a 7.4793(2)
_cell_length_b 8.7829(3)
_cell_length_c 10.2316(3)
_cell_measurement_reflns_used 3111
_cell_measurement_temperature 173(2)
_cell_measurement_theta_max 28.33
_cell_measurement_theta_min 2.39
_cell_volume 650.74(3)
_computing_cell_refinement 'Bruker SAINT'
_computing_data_collection 'Bruker APEX2'
_computing_data_reduction 'Bruker SAINT'
_computing_molecular_graphics 'Bruker SHELXTL'
_computing_publication_material 'Bruker SHELXTL'
_computing_structure_refinement 'SHELXL-97 (Sheldrick, 1997)'
_computing_structure_solution 'SHELXS-97 (Sheldrick, 2008)'
_diffrn_ambient_temperature 173(2)
_diffrn_measured_fraction_theta_full 0.999
_diffrn_measured_fraction_theta_max 0.999
_diffrn_measurement_device_type 'Bruker APEX-II CCD'
_diffrn_measurement_method '\f and \w scans'
_diffrn_radiation_monochromator graphite
_diffrn_radiation_source 'fine-focus sealed tube'
_diffrn_radiation_type MoK\a
_diffrn_radiation_wavelength 0.71073
_diffrn_reflns_av_R_equivalents 0.0450
_diffrn_reflns_av_sigmaI/netI 0.0529
_diffrn_reflns_limit_h_max 9
_diffrn_reflns_limit_h_min -9
_diffrn_reflns_limit_k_max 11
_diffrn_reflns_limit_k_min -11
_diffrn_reflns_limit_l_max 13
_diffrn_reflns_limit_l_min -13
_diffrn_reflns_number 9819
_diffrn_reflns_theta_full 28.00
_diffrn_reflns_theta_max 28.00
_diffrn_reflns_theta_min 2.05
_diffrn_standards_number 0
_exptl_absorpt_coefficient_mu 0.247
_exptl_absorpt_correction_type none
_exptl_crystal_colour red
_exptl_crystal_density_diffrn 1.415
_exptl_crystal_density_method 'not measured'
_exptl_crystal_description plate
_exptl_crystal_F_000 290
_exptl_crystal_size_max 0.48
_exptl_crystal_size_mid 0.12
_exptl_crystal_size_min 0.02
_refine_diff_density_max 0.260
_refine_diff_density_min -0.135
_refine_diff_density_rms 0.035
_refine_ls_abs_structure_details 'Flack H D (1983), Acta Cryst. A39, 876-881'
_refine_ls_abs_structure_Flack 0.28(13)
_refine_ls_extinction_method none
_refine_ls_goodness_of_fit_ref 1.013
_refine_ls_hydrogen_treatment constr
_refine_ls_matrix_type full
_refine_ls_number_parameters 713
_refine_ls_number_reflns 6232
_refine_ls_number_restraints 900
_refine_ls_restrained_S_all 1.007
_refine_ls_R_factor_all 0.0907
_refine_ls_R_factor_gt 0.0466
_refine_ls_shift/su_max 0.002
_refine_ls_shift/su_mean 0.000
_refine_ls_structure_factor_coef Fsqd
_refine_ls_weighting_details 'calc w=1/[\s^2^(Fo^2^)+(0.0549P)^2^+0.0512P] where P=(Fo^2^+2Fc^2^)/3'
_refine_ls_weighting_scheme calc
_refine_ls_wR_factor_gt 0.1034
_refine_ls_wR_factor_ref 0.1225
_reflns_number_gt 3793
_reflns_number_total 6232
_reflns_threshold_expression >2sigma(I)
_cod_data_source_file 12s_sk122_d4mawaterb32h_0s-76p-x1.cif
_cod_data_source_block 12s_sk122_d4mawaterb32h_0s
_cod_depositor_comments
;
The following automatic conversions were performed:

data item '_symmetry_cell_setting' value 'Triclinic' was changed to
'triclinic' in accordance with the
/home/saulius/struct/COD-crude-data/automatic-downloads/DataCite-retrospective/ACS/depositions/lib/dictionaries/cif_core.dic
dictionary named 'cif_core.dic' version 2.4.2 last updated on
2011-04-26.

Automatic conversion script
Id: cif_fix_values 6909 2019-04-08 15:41:33Z antanas 
;
_cod_original_sg_symbol_H-M P1
_cod_database_code 4517067

loop_
_symmetry_equiv_pos_as_xyz
'x, y, z'

loop_
_atom_site_label
_atom_site_type_symbol
_atom_site_fract_x
_atom_site_fract_y
_atom_site_fract_z
_atom_site_U_iso_or_equiv
_atom_site_adp_type
_atom_site_occupancy
_atom_site_symmetry_multiplicity
_atom_site_calc_flag
_atom_site_refinement_flags
_atom_site_disorder_assembly
_atom_site_disorder_group
C1A C 0.7198(13) 0.2377(11) 0.3251(10) 0.0448(8) Uiso 0.236(3) 1 d P A 2
C2A C 0.6517(13) 0.3609(11) 0.4070(10) 0.0448(8) Uiso 0.236(3) 1 d PR A 2
C3A C 0.6382(13) 0.5035(11) 0.3177(10) 0.0448(8) Uiso 0.236(3) 1 d PR A 2
C4A C 0.6981(13) 0.4732(11) 0.1830(10) 0.0448(8) Uiso 0.236(3) 1 d PR A 2
C5A C 0.4699(13) 0.5111(11) 0.7397(10) 0.0448(8) Uiso 0.236(3) 1 d PR A 2
C6A C 0.5254(13) 0.4959(11) 0.5985(10) 0.0448(8) Uiso 0.236(3) 1 d PR A 2
C7A C 0.5187(13) 0.6306(11) 0.5118(10) 0.0448(8) Uiso 0.236(3) 1 d PR A 2
C8A C 0.4519(13) 0.7486(11) 0.5816(10) 0.0448(8) Uiso 0.236(3) 1 d PR A 2
C9A C 0.7742(13) 0.2475(11) 0.0755(10) 0.0448(8) Uiso 0.236(3) 1 d PR A 2
H9A H 0.7558 0.3313 -0.0085 0.054 Uiso 0.236(3) 1 calc PR A 2
C10A C 0.9488(13) 0.1481(11) 0.0593(10) 0.0448(8) Uiso 0.236(3) 1 d PR A 2
H10A H 1.0376 0.2040 -0.0051 0.054 Uiso 0.236(3) 1 calc PR A 2
H10B H 1.0044 0.0945 0.1453 0.054 Uiso 0.236(3) 1 calc PR A 2
C11A C 0.8387(13) 0.0451(11) 0.0011(10) 0.0448(8) Uiso 0.236(3) 1 d PR A 2
H11A H 0.8690 -0.0688 0.0359 0.054 Uiso 0.236(3) 1 calc PR A 2
H11B H 0.8380 0.0721 -0.0983 0.054 Uiso 0.236(3) 1 calc PR A 2
C12A C 0.6704(13) 0.1095(11) 0.0677(10) 0.0448(8) Uiso 0.236(3) 1 d PR A 2
H12A H 0.5660 0.1378 0.0088 0.054 Uiso 0.236(3) 1 calc PR A 2
H12B H 0.6370 0.0434 0.1564 0.054 Uiso 0.236(3) 1 calc PR A 2
C13A C 0.3890(13) 0.7483(11) 0.8330(10) 0.0448(8) Uiso 0.236(3) 1 d PR A 2
H13A H 0.3948 0.6647 0.9180 0.054 Uiso 0.236(3) 1 calc PR A 2
C14A C 0.5016(13) 0.8780(11) 0.8476(10) 0.0448(8) Uiso 0.236(3) 1 d PR A 2
H14A H 0.5418 0.9446 0.7611 0.054 Uiso 0.236(3) 1 calc PR A 2
H14B H 0.6029 0.8419 0.9088 0.054 Uiso 0.236(3) 1 calc PR A 2
C15A C 0.3315(13) 0.9502(11) 0.9141(10) 0.0448(8) Uiso 0.236(3) 1 d PR A 2
H15A H 0.3240 0.9160 1.0133 0.054 Uiso 0.236(3) 1 calc PR A 2
H15B H 0.3107 1.0657 0.8839 0.054 Uiso 0.236(3) 1 calc PR A 2
C16A C 0.2202(13) 0.8573(11) 0.8403(10) 0.0448(8) Uiso 0.236(3) 1 d PR A 2
H16A H 0.1206 0.8058 0.8959 0.054 Uiso 0.236(3) 1 calc PR A 2
H16B H 0.1783 0.9178 0.7516 0.054 Uiso 0.236(3) 1 calc PR A 2
N1A N 0.7421(13) 0.3185(11) 0.1924(10) 0.0448(8) Uiso 0.236(3) 1 d PR A 2
N2A N 0.4280(13) 0.6746(11) 0.7204(10) 0.0448(8) Uiso 0.236(3) 1 d PR A 2
O1A O 0.7509(13) 0.1021(11) 0.3738(10) 0.0448(8) Uiso 0.236(3) 1 d PR A 2
O2A O 0.7121(13) 0.5736(11) 0.0755(10) 0.0448(8) Uiso 0.236(3) 1 d PR A 2
O3A O 0.4654(13) 0.4127(11) 0.8405(10) 0.0448(8) Uiso 0.236(3) 1 d PR A 2
O4A O 0.4248(13) 0.8893(11) 0.5355(10) 0.0448(8) Uiso 0.236(3) 1 d PR A 2
S1A S 0.5982(13) 0.3049(11) 0.5787(10) 0.0448(8) Uiso 0.236(3) 1 d PR A 2
S2A S 0.5738(13) 0.6874(11) 0.3369(10) 0.0448(8) Uiso 0.236(3) 1 d PR A 2
C17A C 0.0941(10) 0.3607(9) 0.5551(8) 0.0448(8) Uiso 0.236(3) 1 d P A 2
C18A C 0.0190(10) 0.4888(9) 0.6039(8) 0.0448(8) Uiso 0.236(3) 1 d PR A 2
C19A C -0.0464(10) 0.4726(9) 0.7338(8) 0.0448(8) Uiso 0.236(3) 1 d PR A 2
H19A H -0.0407 0.3716 0.7930 0.054 Uiso 0.236(3) 1 calc PR A 2
C20A C -0.1182(10) 0.5976(9) 0.7780(8) 0.0448(8) Uiso 0.236(3) 1 d PR A 2
H20A H -0.1623 0.5859 0.8683 0.054 Uiso 0.236(3) 1 calc PR A 2
C21A C -0.1275(10) 0.7499(9) 0.6869(8) 0.0448(8) Uiso 0.236(3) 1 d PR A 2
H21A H -0.1753 0.8399 0.7174 0.054 Uiso 0.236(3) 1 calc PR A 2
C22A C -0.0674(10) 0.7646(9) 0.5562(8) 0.0448(8) Uiso 0.236(3) 1 d PR A 2
H22A H -0.0773 0.8658 0.4973 0.054 Uiso 0.236(3) 1 calc PR A 2
C23A C 0.0089(10) 0.6359(9) 0.5046(8) 0.0448(8) Uiso 0.236(3) 1 d PR A 2
C24A C 0.0723(10) 0.6559(9) 0.3714(8) 0.0448(8) Uiso 0.236(3) 1 d PR A 2
H24A H 0.0678 0.7565 0.3116 0.054 Uiso 0.236(3) 1 calc PR A 2
C25A C 0.1420(10) 0.5220(9) 0.3304(8) 0.0448(8) Uiso 0.236(3) 1 d PR A 2
C26A C 0.2128(10) 0.5221(9) 0.1891(8) 0.0448(8) Uiso 0.236(3) 1 d PR A 2
H26A H 0.2050 0.6189 0.1240 0.054 Uiso 0.236(3) 1 calc PR A 2
C27A C 0.2874(10) 0.3914(9) 0.1490(8) 0.0448(8) Uiso 0.236(3) 1 d PR A 2
H27A H 0.3319 0.3973 0.0594 0.054 Uiso 0.236(3) 1 calc PR A 2
C28A C 0.2956(10) 0.2504(9) 0.2437(8) 0.0448(8) Uiso 0.236(3) 1 d PR A 2
H28A H 0.3488 0.1595 0.2170 0.054 Uiso 0.236(3) 1 calc PR A 2
C29A C 0.2324(10) 0.2341(9) 0.3718(8) 0.0448(8) Uiso 0.236(3) 1 d PR A 2
H29A H 0.2396 0.1332 0.4312 0.054 Uiso 0.236(3) 1 calc PR A 2
C30A C 0.1542(10) 0.3681(9) 0.4195(8) 0.0448(8) Uiso 0.236(3) 1 d PR A 2
C31A C 0.1110(10) 0.1983(9) 0.6515(8) 0.0448(8) Uiso 0.236(3) 1 d PR A 2
H31A H 0.1658 0.1207 0.6032 0.067 Uiso 0.236(3) 1 calc PR A 2
H31B H -0.0085 0.1690 0.6867 0.067 Uiso 0.236(3) 1 calc PR A 2
H31C H 0.1865 0.2013 0.7261 0.067 Uiso 0.236(3) 1 calc PR A 2
C1B C 0.730(2) 0.2525(9) 0.3254(10) 0.035(2) Uani 0.408(4) 1 d PDU B 1
C2B C 0.6781(12) 0.3740(9) 0.4083(8) 0.0290(16) Uani 0.408(4) 1 d PDU B 1
C3B C 0.6729(13) 0.5224(9) 0.3273(8) 0.0321(16) Uani 0.408(4) 1 d PDU B 1
C4B C 0.709(3) 0.4950(10) 0.1826(9) 0.034(2) Uani 0.408(4) 1 d PDU B 1
C5B C 0.451(3) 0.5161(10) 0.7211(9) 0.0376(17) Uani 0.408(4) 1 d PDU B 1
C6B C 0.4502(15) 0.4878(9) 0.5888(9) 0.0372(12) Uani 0.408(4) 1 d PDU B 1
C7B C 0.4241(14) 0.6440(9) 0.4867(8) 0.0384(13) Uani 0.408(4) 1 d PDU B 1
C8B C 0.426(2) 0.7604(9) 0.5770(10) 0.0384(17) Uani 0.408(4) 1 d PDU B 1
C9B C 0.7799(19) 0.2732(12) 0.0744(11) 0.050(2) Uani 0.408(4) 1 d PDU B 1
H9B H 0.7614 0.3593 -0.0081 0.060 Uiso 0.408(4) 1 calc PR B 1
C10B C 0.9487(19) 0.1746(16) 0.0571(15) 0.059(3) Uani 0.408(4) 1 d PDU B 1
H10C H 0.9946 0.1074 0.1422 0.071 Uiso 0.408(4) 1 calc PR B 1
H10D H 1.0448 0.2340 0.0040 0.071 Uiso 0.408(4) 1 calc PR B 1
C11B C 0.841(2) 0.0867(15) -0.0251(14) 0.064(3) Uani 0.408(4) 1 d PDU B 1
H11C H 0.8779 -0.0268 -0.0117 0.077 Uiso 0.408(4) 1 calc PR B 1
H11D H 0.8330 0.1381 -0.1218 0.077 Uiso 0.408(4) 1 calc PR B 1
C12B C 0.6683(18) 0.1261(15) 0.0644(15) 0.055(3) Uani 0.408(4) 1 d PDU B 1
H12C H 0.6515 0.0484 0.1503 0.066 Uiso 0.408(4) 1 calc PR B 1
H12D H 0.5554 0.1553 0.0150 0.066 Uiso 0.408(4) 1 calc PR B 1
C13B C 0.3990(17) 0.7543(12) 0.8222(11) 0.048(2) Uani 0.408(4) 1 d PDU B 1
H13B H 0.4125 0.6703 0.9066 0.058 Uiso 0.408(4) 1 calc PR B 1
C14B C 0.4946(17) 0.8856(15) 0.8367(14) 0.056(2) Uani 0.408(4) 1 d PDU B 1
H14C H 0.5423 0.9467 0.7501 0.067 Uiso 0.408(4) 1 calc PR B 1
H14D H 0.5905 0.8551 0.9031 0.067 Uiso 0.408(4) 1 calc PR B 1
C15B C 0.328(2) 0.9653(15) 0.8890(14) 0.065(3) Uani 0.408(4) 1 d PDU B 1
H15C H 0.3061 1.0777 0.8443 0.078 Uiso 0.408(4) 1 calc PR B 1
H15D H 0.3211 0.9498 0.9880 0.078 Uiso 0.408(4) 1 calc PR B 1
C16B C 0.2168(18) 0.8571(16) 0.8358(15) 0.059(3) Uani 0.408(4) 1 d PDU B 1
H16C H 0.1604 0.9063 0.7491 0.071 Uiso 0.408(4) 1 calc PR B 1
H16D H 0.1288 0.8033 0.9023 0.071 Uiso 0.408(4) 1 calc PR B 1
N1B N 0.742(2) 0.3374(10) 0.1950(9) 0.0403(19) Uani 0.408(4) 1 d PDU B 1
N2B N 0.416(2) 0.6795(9) 0.7095(8) 0.040(2) Uani 0.408(4) 1 d PDU B 1
O1B O 0.764(3) 0.1096(9) 0.3635(13) 0.058(3) Uani 0.408(4) 1 d PDU B 1
O2B O 0.711(3) 0.5989(11) 0.0816(9) 0.046(3) Uani 0.408(4) 1 d PDU B 1
O3B O 0.4746(16) 0.4208(10) 0.8283(8) 0.040(2) Uani 0.408(4) 1 d PDU B 1
O4B O 0.418(4) 0.8976(9) 0.5356(12) 0.054(3) Uani 0.408(4) 1 d PDU B 1
S1B S 0.6319(5) 0.3328(4) 0.5791(4) 0.0468(12) Uani 0.408(4) 1 d PU B 1
S2B S 0.6037(5) 0.6948(3) 0.3636(4) 0.0430(11) Uani 0.408(4) 1 d PU B 1
C17B C 0.2550(12) 0.4046(7) 0.5857(8) 0.0466(13) Uani 0.408(4) 1 d PDU B 1
C18B C 0.1023(13) 0.5252(9) 0.6135(10) 0.0470(17) Uani 0.408(4) 1 d PDU B 1
C19B C -0.0039(14) 0.5041(14) 0.7302(12) 0.054(2) Uani 0.408(4) 1 d PDU B 1
H19B H 0.0039 0.4100 0.7985 0.065 Uiso 0.408(4) 1 calc PR B 1
C20B C -0.1250(15) 0.6350(14) 0.7387(12) 0.055(2) Uani 0.408(4) 1 d PDU B 1
H20B H -0.2037 0.6292 0.8154 0.067 Uiso 0.408(4) 1 calc PR B 1
C21B C -0.1318(15) 0.7701(13) 0.6392(12) 0.055(3) Uani 0.408(4) 1 d PDU B 1
H21B H -0.2131 0.8566 0.6491 0.066 Uiso 0.408(4) 1 calc PR B 1
C22B C -0.0227(15) 0.7825(13) 0.5251(12) 0.056(3) Uani 0.408(4) 1 d PDU B 1
H22B H -0.0333 0.8749 0.4551 0.067 Uiso 0.408(4) 1 calc PR B 1
C23B C 0.0976(14) 0.6647(10) 0.5133(10) 0.0500(18) Uani 0.408(4) 1 d PDU B 1
C24B C 0.2424(13) 0.6725(9) 0.4071(9) 0.0517(14) Uani 0.408(4) 1 d PDU B 1
H24B H 0.2340 0.7740 0.3380 0.062 Uiso 0.408(4) 1 calc PR B 1
C25B C 0.2361(15) 0.5348(10) 0.3488(9) 0.0546(17) Uani 0.408(4) 1 d PDU B 1
C26B C 0.239(2) 0.5157(14) 0.2164(10) 0.063(2) Uani 0.408(4) 1 d PDU B 1
H26B H 0.2069 0.6058 0.1477 0.076 Uiso 0.408(4) 1 calc PR B 1
C27B C 0.283(3) 0.3821(15) 0.1799(12) 0.068(3) Uani 0.408(4) 1 d PDU B 1
H27B H 0.3064 0.3826 0.0877 0.082 Uiso 0.408(4) 1 calc PR B 1
C28B C 0.295(3) 0.2403(14) 0.2757(13) 0.067(3) Uani 0.408(4) 1 d PDU B 1
H28B H 0.3311 0.1451 0.2492 0.081 Uiso 0.408(4) 1 calc PR B 1
C29B C 0.2550(18) 0.2387(11) 0.4031(11) 0.057(2) Uani 0.408(4) 1 d PDU B 1
H29B H 0.2353 0.1437 0.4668 0.068 Uiso 0.408(4) 1 calc PR B 1
C30B C 0.2432(15) 0.3865(10) 0.4415(9) 0.0541(17) Uani 0.408(4) 1 d PDU B 1
C31B C 0.2392(11) 0.2436(7) 0.6798(7) 0.068(2) Uani 0.408(4) 1 d PDU B 1
H31D H 0.3310 0.1680 0.6542 0.101 Uiso 0.408(4) 1 calc PR B 1
H31E H 0.1198 0.2089 0.6732 0.101 Uiso 0.408(4) 1 calc PR B 1
H31F H 0.2566 0.2504 0.7725 0.101 Uiso 0.408(4) 1 calc PR B 1
C1C C 0.742(3) 0.2368(12) 0.3519(11) 0.0429(19) Uani 0.357(4) 1 d PDU C 3
C2C C 0.7333(15) 0.3671(13) 0.4280(10) 0.0434(13) Uani 0.357(4) 1 d PDU C 3
C3C C 0.7275(16) 0.5118(12) 0.3389(11) 0.0451(13) Uani 0.357(4) 1 d PDU C 3
C4C C 0.719(4) 0.4716(12) 0.1987(10) 0.049(2) Uani 0.357(4) 1 d PDU C 3
C5C C 0.455(4) 0.4953(11) 0.7403(10) 0.048(2) Uani 0.357(4) 1 d PDU C 3
C6C C 0.5043(17) 0.4734(12) 0.6087(10) 0.0528(19) Uani 0.357(4) 1 d PDU C 3
C7C C 0.4884(15) 0.6298(13) 0.5083(10) 0.0484(18) Uani 0.357(4) 1 d PDU C 3
C8C C 0.429(2) 0.7419(12) 0.5995(11) 0.046(2) Uani 0.357(4) 1 d PDU C 3
C9C C 0.770(2) 0.2375(14) 0.1034(12) 0.057(3) Uani 0.357(4) 1 d PDU C 3
H9C H 0.7609 0.3175 0.0163 0.068 Uiso 0.357(4) 1 calc PR C 3
C10C C 0.931(2) 0.1229(18) 0.1000(17) 0.067(3) Uani 0.357(4) 1 d PDU C 3
H10E H 0.9661 0.0602 0.1896 0.081 Uiso 0.357(4) 1 calc PR C 3
H10F H 1.0352 0.1696 0.0474 0.081 Uiso 0.357(4) 1 calc PR C 3
C11C C 0.816(2) 0.0356(19) 0.0216(17) 0.072(3) Uani 0.357(4) 1 d PDU C 3
H11E H 0.8430 -0.0798 0.0416 0.086 Uiso 0.357(4) 1 calc PR C 3
H11F H 0.8135 0.0807 -0.0765 0.086 Uiso 0.357(4) 1 calc PR C 3
C12C C 0.647(2) 0.0932(17) 0.1048(15) 0.063(3) Uani 0.357(4) 1 d PDU C 3
H12E H 0.6248 0.0246 0.1946 0.075 Uiso 0.357(4) 1 calc PR C 3
H12F H 0.5351 0.1235 0.0539 0.075 Uiso 0.357(4) 1 calc PR C 3
C13C C 0.4122(19) 0.7261(14) 0.8476(12) 0.049(2) Uani 0.357(4) 1 d PDU C 3
H13C H 0.4296 0.6358 0.9271 0.059 Uiso 0.357(4) 1 calc PR C 3
C14C C 0.5015(19) 0.8526(15) 0.8772(13) 0.054(3) Uani 0.357(4) 1 d PDU C 3
H14E H 0.5439 0.9270 0.7957 0.065 Uiso 0.357(4) 1 calc PR C 3
H14F H 0.6002 0.8158 0.9406 0.065 Uiso 0.357(4) 1 calc PR C 3
C15C C 0.333(2) 0.9153(16) 0.9417(14) 0.060(3) Uani 0.357(4) 1 d PDU C 3
H15E H 0.3051 1.0298 0.9099 0.072 Uiso 0.357(4) 1 calc PR C 3
H15F H 0.3292 0.8837 1.0411 0.072 Uiso 0.357(4) 1 calc PR C 3
C16C C 0.2266(19) 0.8159(15) 0.8743(14) 0.050(2) Uani 0.357(4) 1 d PDU C 3
H16E H 0.1666 0.8754 0.7918 0.060 Uiso 0.357(4) 1 calc PR C 3
H16F H 0.1427 0.7503 0.9361 0.060 Uiso 0.357(4) 1 calc PR C 3
N1C N 0.735(3) 0.3126(11) 0.2187(9) 0.049(2) Uani 0.357(4) 1 d PDU C 3
N2C N 0.431(2) 0.6594(11) 0.7311(9) 0.047(2) Uani 0.357(4) 1 d PDU C 3
O1C O 0.746(3) 0.0936(11) 0.3967(14) 0.056(3) Uani 0.357(4) 1 d PDU C 3
O2C O 0.688(4) 0.5690(14) 0.0954(11) 0.061(5) Uani 0.357(4) 1 d PDU C 3
O3C O 0.431(2) 0.3959(13) 0.8437(10) 0.066(3) Uani 0.357(4) 1 d PDU C 3
O4C O 0.394(4) 0.8779(10) 0.5587(12) 0.053(4) Uani 0.357(4) 1 d PDU C 3
S1C S 0.5429(6) 0.3059(4) 0.5544(4) 0.0503(10) Uani 0.357(4) 1 d PU C 3
S2C S 0.5207(5) 0.6613(4) 0.3431(4) 0.0493(10) Uani 0.357(4) 1 d PU C 3
C17C C 0.9191(13) 0.3310(8) 0.5057(9) 0.0401(14) Uani 0.357(4) 1 d PDU C 3
C18C C 0.9243(14) 0.4700(9) 0.5735(9) 0.0456(17) Uani 0.357(4) 1 d PDU C 3
C19C C 0.928(2) 0.4506(14) 0.7109(10) 0.058(2) Uani 0.357(4) 1 d PDU C 3
H19C H 0.9288 0.3507 0.7716 0.070 Uiso 0.357(4) 1 calc PR C 3
C20C C 0.9315(18) 0.5919(16) 0.7535(11) 0.062(3) Uani 0.357(4) 1 d PDU C 3
H20C H 0.9419 0.5890 0.8462 0.075 Uiso 0.357(4) 1 calc PR C 3
C21C C 0.920(2) 0.7338(14) 0.6617(12) 0.068(3) Uani 0.357(4) 1 d PDU C 3
H21C H 0.9220 0.8275 0.6928 0.082 Uiso 0.357(4) 1 calc PR C 3
C22C C 0.9043(18) 0.7450(11) 0.5260(12) 0.057(2) Uani 0.357(4) 1 d PDU C 3
H22C H 0.8848 0.8447 0.4660 0.069 Uiso 0.357(4) 1 calc PR C 3
C23C C 0.9170(15) 0.6143(10) 0.4800(10) 0.0504(18) Uani 0.357(4) 1 d PDU C 3
C24C C 0.9046(14) 0.6057(10) 0.3375(10) 0.0504(15) Uani 0.357(4) 1 d PDU C 3
H24C H 0.8992 0.7106 0.2731 0.060 Uiso 0.357(4) 1 calc PR C 3
C25C C 1.0525(14) 0.4948(10) 0.3063(10) 0.0486(18) Uani 0.357(4) 1 d PDU C 3
C26C C 1.1653(15) 0.4957(15) 0.1919(12) 0.059(2) Uani 0.357(4) 1 d PDU C 3
H26C H 1.1759 0.5943 0.1308 0.071 Uiso 0.357(4) 1 calc PR C 3
C27C C 1.258(3) 0.3730(17) 0.1612(14) 0.075(4) Uani 0.357(4) 1 d PDU C 3
H27C H 1.3179 0.3833 0.0759 0.090 Uiso 0.357(4) 1 calc PR C 3
C28C C 1.267(3) 0.2283(16) 0.2531(14) 0.073(3) Uani 0.357(4) 1 d PDU C 3
H28C H 1.3349 0.1404 0.2307 0.088 Uiso 0.357(4) 1 calc PR C 3
C29C C 1.1829(13) 0.2135(13) 0.3713(12) 0.054(2) Uani 0.357(4) 1 d PDU C 3
H29C H 1.2007 0.1200 0.4395 0.065 Uiso 0.357(4) 1 calc PR C 3
C30C C 1.0636(14) 0.3427(11) 0.3935(10) 0.0461(17) Uani 0.357(4) 1 d PDU C 3
C31C C 0.9512(12) 0.1747(8) 0.6067(8) 0.060(2) Uani 0.357(4) 1 d PDU C 3
H31G H 0.9647 0.0893 0.5592 0.090 Uiso 0.357(4) 1 calc PR C 3
H31H H 0.8487 0.1594 0.6708 0.090 Uiso 0.357(4) 1 calc PR C 3
H31I H 1.0607 0.1750 0.6551 0.090 Uiso 0.357(4) 1 calc PR C 3

loop_
_atom_site_aniso_label
_atom_site_aniso_U_11
_atom_site_aniso_U_22
_atom_site_aniso_U_33
_atom_site_aniso_U_23
_atom_site_aniso_U_13
_atom_site_aniso_U_12
C1B 0.029(5) 0.017(2) 0.053(3) -0.004(2) 0.007(5) 0.008(3)
C2B 0.020(3) 0.018(2) 0.047(3) -0.005(2) 0.011(3) -0.003(3)
C3B 0.039(3) 0.018(2) 0.034(2) 0.0005(17) -0.006(3) 0.014(2)
C4B 0.035(5) 0.021(3) 0.042(3) -0.004(2) 0.007(4) 0.003(4)
C5B 0.037(5) 0.024(3) 0.043(3) 0.0074(18) 0.003(3) 0.005(3)
C6B 0.043(3) 0.019(2) 0.038(2) 0.0068(17) 0.004(2) 0.0192(18)
C7B 0.039(3) 0.023(2) 0.043(3) 0.0059(18) 0.008(2) 0.010(2)
C8B 0.037(5) 0.021(2) 0.046(3) 0.004(2) 0.012(3) 0.014(3)
C9B 0.066(5) 0.033(4) 0.055(4) -0.021(3) 0.006(4) -0.002(4)
C10B 0.067(5) 0.048(6) 0.064(6) -0.022(5) 0.017(5) 0.001(4)
C11B 0.089(6) 0.036(5) 0.072(6) -0.026(4) 0.023(5) -0.004(5)
C12B 0.069(5) 0.031(5) 0.068(6) -0.022(4) 0.010(5) -0.001(4)
C13B 0.054(5) 0.037(4) 0.047(4) -0.004(3) -0.011(4) 0.028(3)
C14B 0.054(4) 0.058(5) 0.052(6) -0.012(4) -0.023(5) 0.019(4)
C15B 0.089(6) 0.051(5) 0.054(6) -0.021(4) -0.004(5) 0.022(5)
C16B 0.048(4) 0.064(6) 0.063(6) -0.022(5) 0.004(5) 0.024(4)
N1B 0.050(5) 0.024(3) 0.045(3) -0.009(2) -0.001(4) 0.008(3)
N2B 0.044(5) 0.024(2) 0.045(3) 0.002(2) 0.002(4) 0.014(3)
O1B 0.078(8) 0.018(3) 0.072(7) -0.005(3) 0.002(7) 0.017(4)
O2B 0.062(6) 0.029(4) 0.040(3) 0.003(3) 0.024(4) -0.009(4)
O3B 0.042(4) 0.030(3) 0.037(3) 0.014(2) 0.005(3) -0.010(3)
O4B 0.063(8) 0.015(2) 0.072(6) 0.007(3) 0.020(6) 0.010(4)
S1B 0.049(2) 0.035(2) 0.0417(15) 0.0096(13) -0.0029(14) 0.0248(16)
S2B 0.069(2) 0.0137(10) 0.0380(18) 0.0041(10) 0.0177(16) 0.0039(13)
C17B 0.055(3) 0.026(2) 0.051(3) 0.004(2) -0.002(3) 0.0037(19)
C18B 0.043(3) 0.034(3) 0.060(4) -0.004(2) 0.003(3) -0.001(3)
C19B 0.037(5) 0.049(4) 0.072(5) -0.001(4) 0.007(3) -0.012(3)
C20B 0.016(4) 0.070(5) 0.075(5) -0.007(4) 0.009(4) -0.004(3)
C21B 0.021(4) 0.062(4) 0.077(6) -0.010(4) -0.006(3) 0.011(3)
C22B 0.037(4) 0.051(4) 0.069(5) 0.003(4) -0.005(3) 0.012(3)
C23B 0.041(3) 0.037(3) 0.064(4) 0.001(2) -0.002(3) 0.006(3)
C24B 0.053(3) 0.040(3) 0.049(3) 0.010(2) -0.006(2) 0.016(3)
C25B 0.054(4) 0.050(3) 0.050(3) 0.001(2) -0.011(3) 0.015(3)
C26B 0.060(6) 0.073(4) 0.047(3) 0.006(3) -0.018(4) 0.002(5)
C27B 0.068(8) 0.092(5) 0.050(4) -0.019(3) -0.006(5) -0.021(6)
C28B 0.069(7) 0.073(4) 0.064(5) -0.024(4) -0.012(5) -0.001(5)
C29B 0.060(6) 0.052(3) 0.057(4) -0.011(3) -0.016(4) 0.013(4)
C30B 0.059(4) 0.044(3) 0.051(3) -0.001(2) -0.014(3) 0.021(3)
C31B 0.082(5) 0.037(3) 0.068(4) 0.015(3) 0.013(4) -0.002(3)
C1C 0.031(5) 0.048(3) 0.051(4) -0.010(3) -0.021(3) -0.005(5)
C2C 0.029(3) 0.050(3) 0.055(3) -0.012(2) -0.018(2) -0.011(2)
C3C 0.037(3) 0.048(3) 0.051(3) -0.011(2) -0.023(2) 0.003(2)
C4C 0.044(5) 0.049(4) 0.052(3) -0.008(3) -0.020(4) 0.001(4)
C5C 0.035(5) 0.048(4) 0.063(3) -0.014(3) -0.018(5) 0.001(5)
C6C 0.049(5) 0.049(3) 0.063(3) -0.015(2) -0.019(3) 0.002(4)
C7C 0.034(4) 0.051(3) 0.064(3) -0.019(3) -0.022(3) 0.004(4)
C8C 0.030(5) 0.050(3) 0.058(3) -0.013(3) -0.034(4) 0.013(4)
C9C 0.067(5) 0.053(5) 0.053(4) -0.015(4) 0.000(5) -0.014(4)
C10C 0.063(5) 0.071(6) 0.073(7) -0.026(5) 0.023(5) -0.016(5)
C11C 0.092(7) 0.060(6) 0.068(7) -0.025(5) 0.019(6) -0.020(6)
C12C 0.069(5) 0.061(6) 0.065(6) -0.023(5) 0.007(5) -0.021(5)
C13C 0.043(4) 0.049(5) 0.053(4) -0.008(4) -0.024(4) 0.016(4)
C14C 0.055(4) 0.052(5) 0.052(6) -0.002(4) -0.033(5) 0.012(4)
C15C 0.077(6) 0.042(5) 0.056(6) -0.004(4) -0.020(5) 0.014(5)
C16C 0.049(4) 0.048(5) 0.044(5) 0.004(4) -0.019(4) 0.016(4)
N1C 0.047(5) 0.048(4) 0.053(4) -0.014(3) -0.019(4) 0.006(4)
N2C 0.035(4) 0.049(4) 0.055(3) -0.008(3) -0.025(4) 0.015(4)
O1C 0.050(7) 0.046(3) 0.069(6) -0.011(4) -0.013(6) 0.011(5)
O2C 0.071(10) 0.058(6) 0.046(4) -0.004(4) -0.009(7) 0.013(7)
O3C 0.072(8) 0.060(5) 0.067(4) -0.011(4) -0.003(5) -0.025(5)
O4C 0.055(9) 0.049(4) 0.049(6) -0.005(4) 0.004(6) 0.012(6)
S1C 0.0392(17) 0.0507(17) 0.066(2) -0.0202(14) -0.0114(14) -0.0091(14)
S2C 0.0359(17) 0.0461(19) 0.068(2) -0.0121(15) -0.0142(15) -0.0078(13)
C17C 0.035(2) 0.039(3) 0.046(3) -0.003(2) -0.021(2) -0.008(3)
C18C 0.037(4) 0.048(3) 0.056(3) -0.013(2) -0.018(3) -0.015(3)
C19C 0.048(5) 0.076(5) 0.056(3) -0.024(3) -0.015(4) -0.001(5)
C20C 0.036(6) 0.095(6) 0.067(5) -0.044(4) -0.011(5) 0.009(5)
C21C 0.048(6) 0.079(5) 0.095(6) -0.048(4) -0.024(5) -0.007(5)
C22C 0.045(5) 0.050(3) 0.085(5) -0.022(3) -0.013(5) -0.026(4)
C23C 0.044(4) 0.045(3) 0.068(4) -0.014(3) -0.017(3) -0.021(3)
C24C 0.045(3) 0.044(3) 0.061(3) -0.002(3) -0.020(3) -0.009(2)
C25C 0.038(3) 0.050(4) 0.058(4) -0.005(3) -0.012(3) -0.018(3)
C26C 0.033(5) 0.088(5) 0.063(5) -0.015(4) -0.008(3) -0.039(4)
C27C 0.040(6) 0.114(7) 0.078(6) -0.029(5) 0.008(6) -0.029(5)
C28C 0.041(6) 0.101(6) 0.086(6) -0.035(5) -0.005(5) -0.010(5)
C29C 0.031(4) 0.064(4) 0.071(5) -0.021(4) -0.023(3) -0.001(3)
C30C 0.031(3) 0.050(3) 0.057(4) -0.007(3) -0.017(3) -0.008(3)
C31C 0.075(5) 0.041(3) 0.057(5) 0.006(3) -0.019(3) -0.004(3)

loop_
_atom_type_symbol
_atom_type_description
_atom_type_scat_dispersion_real
_atom_type_scat_dispersion_imag
_atom_type_scat_source
C C 0.0033 0.0016 'International Tables Vol C Tables 4.2.6.8 and 6.1.1.4'
H H 0.0000 0.0000 'International Tables Vol C Tables 4.2.6.8 and 6.1.1.4'
N N 0.0061 0.0033 'International Tables Vol C Tables 4.2.6.8 and 6.1.1.4'
O O 0.0106 0.0060 'International Tables Vol C Tables 4.2.6.8 and 6.1.1.4'
S S 0.1246 0.1234 'International Tables Vol C Tables 4.2.6.8 and 6.1.1.4'

loop_
_geom_angle_atom_site_label_1
_geom_angle_atom_site_label_2
_geom_angle_atom_site_label_3
_geom_angle
O1A C1A N1A 129.2
O1A C1A C2A 123.7
N1A C1A C2A 107.0
C3A C2A C1A 106.6
C3A C2A S1A 132.0
C1A C2A S1A 121.3
C2A C3A C4A 106.3
C2A C3A S2A 132.3
C4A C3A S2A 121.4
O2A C4A N1A 122.6
O2A C4A C3A 126.6
N1A C4A C3A 110.8
O3A C5A N2A 128.9
O3A C5A C6A 129.4
N2A C5A C6A 101.7
C7A C6A C5A 112.8
C7A C6A S1A 130.7
C5A C6A S1A 116.5
C6A C7A C8A 107.6
C6A C7A S2A 133.3
C8A C7A S2A 119.0
O4A C8A N2A 124.2
O4A C8A C7A 127.7
N2A C8A C7A 108.0
N1A C9A C12A 118.9
N1A C9A C10A 120.6
C12A C9A C10A 89.0
N1A C9A H9A 108.9
C12A C9A H9A 108.9
C10A C9A H9A 108.9
C11A C10A C9A 87.3
C11A C10A H10A 114.1
C9A C10A H10A 114.1
C11A C10A H10B 114.1
C9A C10A H10B 114.1
H10A C10A H10B 111.3
C10A C11A C12A 89.2
C10A C11A H11A 113.8
C12A C11A H11A 113.8
C10A C11A H11B 113.8
C12A C11A H11B 113.8
H11A C11A H11B 111.0
C9A C12A C11A 87.3
C9A C12A H12A 114.1
C11A C12A H12A 114.1
C9A C12A H12B 114.1
C11A C12A H12B 114.1
H12A C12A H12B 111.3
N2A C13A C14A 118.8
N2A C13A C16A 121.8
C14A C13A C16A 89.3
N2A C13A H13A 108.4
C14A C13A H13A 108.4
C16A C13A H13A 108.4
C13A C14A C15A 87.4
C13A C14A H14A 114.1
C15A C14A H14A 114.1
C13A C14A H14B 114.1
C15A C14A H14B 114.1
H14A C14A H14B 111.3
C16A C15A C14A 86.6
C16A C15A H15A 114.2
C14A C15A H15A 114.2
C16A C15A H15B 114.2
C14A C15A H15B 114.2
H15A C15A H15B 111.4
C13A C16A C15A 87.5
C13A C16A H16A 114.1
C15A C16A H16A 114.1
C13A C16A H16B 114.1
C15A C16A H16B 114.1
H16A C16A H16B 111.2
C4A N1A C1A 109.2
C4A N1A C9A 123.8
C1A N1A C9A 126.0
C5A N2A C8A 109.8
C5A N2A C13A 121.7
C8A N2A C13A 128.2
C2A S1A C6A 95.9
C3A S2A C7A 95.8
C18A C17A C30A 124.7
C18A C17A C31A 118.9
C30A C17A C31A 116.5
C19A C18A C17A 122.0
C19A C18A C23A 123.7
C17A C18A C23A 114.2
C20A C19A C18A 120.8
C20A C19A H19A 119.6
C18A C19A H19A 119.6
C19A C20A C21A 119.1
C19A C20A H20A 120.5
C21A C20A H20A 120.5
C22A C21A C20A 119.9
C22A C21A H21A 120.1
C20A C21A H21A 120.1
C21A C22A C23A 123.1
C21A C22A H22A 118.5
C23A C22A H22A 118.5
C24A C23A C22A 121.5
C24A C23A C18A 125.1
C22A C23A C18A 113.4
C25A C24A C23A 116.9
C25A C24A H24A 121.5
C23A C24A H24A 121.5
C24A C25A C30A 122.9
C24A C25A C26A 123.8
C30A C25A C26A 113.3
C27A C26A C25A 124.2
C27A C26A H26A 117.9
C25A C26A H26A 117.9
C26A C27A C28A 117.6
C26A C27A H27A 121.2
C28A C27A H27A 121.2
C29A C28A C27A 123.9
C29A C28A H28A 118.0
C27A C28A H28A 118.0
C28A C29A C30A 120.7
C28A C29A H29A 119.6
C30A C29A H29A 119.6
C17A C30A C29A 123.6
C17A C30A C25A 116.0
C29A C30A C25A 120.3
C17A C31A H31A 109.5
C17A C31A H31B 109.5
H31A C31A H31B 109.5
C17A C31A H31C 109.5
H31A C31A H31C 109.5
H31B C31A H31C 109.5
O1B C1B N1B 125.8(8)
O1B C1B C2B 129.2(8)
N1B C1B C2B 105.0(5)
C3B C2B C1B 110.1(6)
C3B C2B S1B 124.4(6)
C1B C2B S1B 125.4(5)
C2B C3B C4B 104.2(6)
C2B C3B S2B 129.6(6)
C4B C3B S2B 125.1(6)
O2B C4B N1B 128.6(8)
O2B C4B C3B 124.3(7)
N1B C4B C3B 107.1(6)
O3B C5B N2B 123.7(9)
O3B C5B C6B 128.6(7)
N2B C5B C6B 107.7(7)
C5B C6B C7B 109.3(6)
C5B C6B C17B 104.4(11)
C7B C6B C17B 103.6(8)
C5B C6B S1B 106.9(9)
C7B C6B S1B 124.9(7)
C17B C6B S1B 106.0(6)
C6B C7B C8B 101.2(6)
C6B C7B C24B 115.6(8)
C8B C7B C24B 110.3(9)
C6B C7B S2B 117.2(7)
C8B C7B S2B 104.7(8)
C24B C7B S2B 106.9(6)
O4B C8B N2B 127.3(8)
O4B C8B C7B 123.3(9)
N2B C8B C7B 108.9(6)
N1B C9B C10B 122.0(8)
N1B C9B C12B 116.3(8)
C10B C9B C12B 88.2(7)
N1B C9B H9B 109.5
C10B C9B H9B 109.5
C12B C9B H9B 109.5
C9B C10B C11B 88.2(7)
C9B C10B H10C 114.0
C11B C10B H10C 114.0
C9B C10B H10D 114.0
C11B C10B H10D 114.0
H10C C10B H10D 111.2
C10B C11B C12B 86.7(6)
C10B C11B H11C 114.2
C12B C11B H11C 114.2
C10B C11B H11D 114.2
C12B C11B H11D 114.2
H11C C11B H11D 111.4
C11B C12B C9B 82.4(6)
C11B C12B H12C 114.9
C9B C12B H12C 114.9
C11B C12B H12D 114.9
C9B C12B H12D 114.9
H12C C12B H12D 112.0
N2B C13B C14B 126.2(9)
N2B C13B C16B 116.1(8)
C14B C13B C16B 88.4(6)
N2B C13B H13B 108.0
C14B C13B H13B 108.0
C16B C13B H13B 108.0
C13B C14B C15B 92.3(7)
C13B C14B H14C 113.2
C15B C14B H14C 113.2
C13B C14B H14D 113.2
C15B C14B H14D 113.2
H14C C14B H14D 110.6
C14B C15B C16B 88.5(6)
C14B C15B H15C 113.9
C16B C15B H15C 113.9
C14B C15B H15D 113.9
C16B C15B H15D 113.9
H15C C15B H15D 111.1
C15B C16B C13B 86.7(7)
C15B C16B H16C 114.2
C13B C16B H16C 114.2
C15B C16B H16D 114.2
C13B C16B H16D 114.2
H16C C16B H16D 111.4
C4B N1B C1B 113.4(6)
C4B N1B C9B 120.2(7)
C1B N1B C9B 126.4(7)
C8B N2B C5B 111.0(6)
C8B N2B C13B 123.9(7)
C5B N2B C13B 124.4(7)
C2B S1B C6B 100.3(4)
C3B S2B C7B 102.8(4)
C31B C17B C30B 107.9(7)
C31B C17B C18B 111.6(7)
C30B C17B C18B 108.9(7)
C31B C17B C6B 116.2(6)
C30B C17B C6B 105.3(7)
C18B C17B C6B 106.5(6)
C19B C18B C23B 124.0(8)
C19B C18B C17B 123.8(7)
C23B C18B C17B 111.8(7)
C18B C19B C20B 114.0(8)
C18B C19B H19B 123.0
C20B C19B H19B 123.0
C21B C20B C19B 121.7(9)
C21B C20B H20B 119.1
C19B C20B H20B 119.1
C20B C21B C22B 121.1(9)
C20B C21B H21B 119.4
C22B C21B H21B 119.4
C23B C22B C21B 119.8(9)
C23B C22B H22B 120.1
C21B C22B H22B 120.1
C22B C23B C18B 119.1(9)
C22B C23B C24B 125.1(8)
C18B C23B C24B 115.5(7)
C25B C24B C23B 107.5(8)
C25B C24B C7B 105.7(7)
C23B C24B C7B 104.7(8)
C25B C24B H24B 112.8
C23B C24B H24B 112.8
C7B C24B H24B 112.8
C26B C25B C30B 110.5(8)
C26B C25B C24B 133.2(8)
C30B C25B C24B 116.0(8)
C27B C26B C25B 124.9(9)
C27B C26B H26B 117.5
C25B C26B H26B 117.5
C26B C27B C28B 120.5(10)
C26B C27B H27B 119.7
C28B C27B H27B 119.7
C29B C28B C27B 119.8(10)
C29B C28B H28B 120.1
C27B C28B H28B 120.1
C28B C29B C30B 117.1(9)
C28B C29B H29B 121.4
C30B C29B H29B 121.4
C25B C30B C29B 124.1(9)
C25B C30B C17B 111.2(7)
C29B C30B C17B 124.5(7)
C17B C31B H31D 109.5
C17B C31B H31E 109.5
H31D C31B H31E 109.5
C17B C31B H31F 109.5
H31D C31B H31F 109.5
H31E C31B H31F 109.5
O1C C1C N1C 125.8(8)
O1C C1C C2C 129.0(9)
N1C C1C C2C 105.1(6)
C3C C2C C1C 110.2(7)
C3C C2C C17C 111.0(9)
C1C C2C C17C 102.2(10)
C3C C2C S1C 122.3(9)
C1C C2C S1C 100.5(9)
C17C C2C S1C 108.4(7)
C2C C3C C4C 103.8(6)
C2C C3C C24C 114.1(9)
C4C C3C C24C 108.0(12)
C2C C3C S2C 119.6(9)
C4C C3C S2C 103.4(9)
C24C C3C S2C 106.9(7)
O2C C4C N1C 128.5(9)
O2C C4C C3C 123.9(8)
N1C C4C C3C 107.4(6)
O3C C5C N2C 124.1(10)
O3C C5C C6C 128.6(8)
N2C C5C C6C 107.3(7)
C5C C6C C7C 109.7(6)
C5C C6C S1C 129.6(8)
C7C C6C S1C 119.9(7)
C6C C7C C8C 101.5(7)
C6C C7C S2C 127.0(7)
C8C C7C S2C 131.4(7)
O4C C8C N2C 127.6(9)
O4C C8C C7C 123.3(9)
N2C C8C C7C 109.0(7)
N1C C9C C10C 120.7(9)
N1C C9C C12C 114.5(8)
C10C C9C C12C 87.1(7)
N1C C9C H9C 110.8
C10C C9C H9C 110.8
C12C C9C H9C 110.8
C9C C10C C11C 87.8(8)
C9C C10C H10E 114.0
C11C C10C H10E 114.0
C9C C10C H10F 114.0
C11C C10C H10F 114.0
H10E C10C H10F 111.2
C10C C11C C12C 86.2(6)
C10C C11C H11E 114.3
C12C C11C H11E 114.3
C10C C11C H11F 114.3
C12C C11C H11F 114.3
H11E C11C H11F 111.4
C11C C12C C9C 82.2(7)
C11C C12C H12E 114.9
C9C C12C H12E 114.9
C11C C12C H12F 114.9
C9C C12C H12F 114.9
H12E C12C H12F 112.0
N2C C13C C14C 129.7(9)
N2C C13C C16C 117.9(8)
C14C C13C C16C 88.7(7)
N2C C13C H13C 106.0
C14C C13C H13C 106.0
C16C C13C H13C 106.0
C13C C14C C15C 92.4(7)
C13C C14C H14E 113.2
C15C C14C H14E 113.2
C13C C14C H14F 113.2
C15C C14C H14F 113.2
H14E C14C H14F 110.6
C14C C15C C16C 88.2(7)
C14C C15C H15E 114.0
C16C C15C H15E 114.0
C14C C15C H15F 114.0
C16C C15C H15F 114.0
H15E C15C H15F 111.2
C15C C16C C13C 86.6(7)
C15C C16C H16E 114.2
C13C C16C H16E 114.2
C15C C16C H16F 114.2
C13C C16C H16F 114.2
H16E C16C H16F 111.4
C4C N1C C1C 113.3(6)
C4C N1C C9C 120.4(8)
C1C N1C C9C 125.6(7)
C8C N2C C5C 111.3(7)
C8C N2C C13C 126.0(7)
C5C N2C C13C 122.7(8)
C6C S1C C2C 98.5(5)
C7C S2C C3C 98.3(5)
C31C C17C C30C 109.2(7)
C31C C17C C18C 111.1(7)
C30C C17C C18C 109.4(7)
C31C C17C C2C 118.5(7)
C30C C17C C2C 104.2(7)
C18C C17C C2C 104.0(7)
C19C C18C C23C 125.3(8)
C19C C18C C17C 122.6(8)
C23C C18C C17C 112.1(8)
C18C C19C C20C 114.1(9)
C18C C19C H19C 122.9
C20C C19C H19C 122.9
C21C C20C C19C 120.4(9)
C21C C20C H20C 119.8
C19C C20C H20C 119.8
C20C C21C C22C 122.2(9)
C20C C21C H21C 118.9
C22C C21C H21C 118.9
C23C C22C C21C 119.3(9)
C23C C22C H22C 120.4
C21C C22C H22C 120.4
C22C C23C C18C 118.2(9)
C22C C23C C24C 126.1(8)
C18C C23C C24C 115.4(7)
C25C C24C C23C 108.3(8)
C25C C24C C3C 103.3(8)
C23C C24C C3C 103.5(8)
C25C C24C H24C 113.6
C23C C24C H24C 113.6
C3C C24C H24C 113.6
C26C C25C C30C 110.2(8)
C26C C25C C24C 132.6(9)
C30C C25C C24C 115.7(8)
C27C C26C C25C 126.2(10)
C27C C26C H26C 116.9
C25C C26C H26C 116.9
C26C C27C C28C 120.4(10)
C26C C27C H27C 119.8
C28C C27C H27C 119.8
C29C C28C C27C 119.9(10)
C29C C28C H28C 120.0
C27C C28C H28C 120.0
C28C C29C C30C 117.9(9)
C28C C29C H29C 121.1
C30C C29C H29C 121.1
C25C C30C C29C 124.3(9)
C25C C30C C17C 111.0(7)
C29C C30C C17C 124.4(7)
C17C C31C H31G 109.5
C17C C31C H31H 109.5
H31G C31C H31H 109.5
C17C C31C H31I 109.5
H31G C31C H31I 109.5
H31H C31C H31I 109.5

loop_
_geom_bond_atom_site_label_1
_geom_bond_atom_site_label_2
_geom_bond_distance
C1A O1A 1.1865
C1A N1A 1.3884
C1A C2A 1.5515
C2A C3A 1.3673
C2A S1A 1.7462
C3A C4A 1.5015
C3A S2A 1.6953
C4A O2A 1.2461
C4A N1A 1.3513
C5A O3A 1.1831
C5A N2A 1.4113
C5A C6A 1.5146
C6A C7A 1.3023
C6A S1A 1.7696
C7A C8A 1.4294
C7A S2A 1.7798
C8A O4A 1.2186
C8A N2A 1.4279
C9A N1A 1.4715
C9A C12A 1.5163
C9A C10A 1.5267
C9A H9A 1.0000
C10A C11A 1.5126
C10A H10A 0.9900
C10A H10B 0.9900
C11A C12A 1.5252
C11A H11A 0.9900
C11A H11B 0.9900
C12A H12A 0.9900
C12A H12B 0.9900
C13A N2A 1.4516
C13A C14A 1.5151
C13A C16A 1.5234
C13A H13A 1.0000
C14A C15A 1.5631
C14A H14A 0.9900
C14A H14B 0.9900
C15A C16A 1.5506
C15A H15A 0.9900
C15A H15B 0.9900
C16A H16A 0.9900
C16A H16B 0.9900
C17A C18A 1.3948
C17A C30A 1.4248
C17A C31A 1.5336
C18A C19A 1.3717
C18A C23A 1.4450
C19A C20A 1.3400
C19A H19A 0.9500
C20A C21A 1.4406
C20A H20A 0.9500
C21A C22A 1.3686
C21A H21A 0.9500
C22A C23A 1.4178
C22A H22A 0.9500
C23A C24A 1.3959
C24A C25A 1.3867
C24A H24A 0.9500
C25A C30A 1.4427
C25A C26A 1.5136
C26A C27A 1.3691
C26A H26A 0.9500
C27A C28A 1.3827
C27A H27A 0.9500
C28A C29A 1.3494
C28A H28A 0.9500
C29A C30A 1.4408
C29A H29A 0.9500
C31A H31A 0.9800
C31A H31B 0.9800
C31A H31C 0.9800
C1B O1B 1.231(8)
C1B N1B 1.372(10)
C1B C2B 1.523(9)
C2B C3B 1.372(8)
C2B S1B 1.723(9)
C3B C4B 1.560(10)
C3B S2B 1.673(8)
C4B O2B 1.210(8)
C4B N1B 1.361(8)
C5B O3B 1.226(10)
C5B N2B 1.414(8)
C5B C6B 1.432(12)
C6B C7B 1.523(9)
C6B C17B 1.696(15)
C6B S1B 1.849(9)
C7B C8B 1.530(12)
C7B C24B 1.592(14)
C7B S2B 1.805(9)
C8B O4B 1.178(9)
C8B N2B 1.378(10)
C9B N1B 1.475(10)
C9B C10B 1.492(12)
C9B C12B 1.626(11)
C9B H9B 1.0000
C10B C11B 1.563(14)
C10B H10C 0.9900
C10B H10D 0.9900
C11B C12B 1.600(13)
C11B H11C 0.9900
C11B H11D 0.9900
C12B H12C 0.9900
C12B H12D 0.9900
C13B N2B 1.448(10)
C13B C14B 1.451(11)
C13B C16B 1.583(10)
C13B H13B 1.0000
C14B C15B 1.507(12)
C14B H14C 0.9900
C14B H14D 0.9900
C15B C16B 1.525(12)
C15B H15C 0.9900
C15B H15D 0.9900
C16B H16C 0.9900
C16B H16D 0.9900
C17B C31B 1.526(5)
C17B C30B 1.528(13)
C17B C18B 1.546(11)
C18B C19B 1.383(12)
C18B C23B 1.403(10)
C19B C20B 1.414(12)
C19B H19B 0.9500
C20B C21B 1.372(13)
C20B H20B 0.9500
C21B C22B 1.376(12)
C21B H21B 0.9500
C22B C23B 1.332(11)
C22B H22B 0.9500
C23B C24B 1.487(13)
C24B C25B 1.473(13)
C24B H24B 1.0000
C25B C26B 1.402(13)
C25B C30B 1.421(11)
C26B C27B 1.321(13)
C26B H26B 0.9500
C27B C28B 1.393(13)
C27B H27B 0.9500
C28B C29B 1.319(12)
C28B H28B 0.9500
C29B C30B 1.434(12)
C29B H29B 0.9500
C31B H31D 0.9800
C31B H31E 0.9800
C31B H31F 0.9800
C1C O1C 1.233(8)
C1C N1C 1.373(10)
C1C C2C 1.521(10)
C2C C3C 1.379(9)
C2C C17C 1.607(13)
C2C S1C 1.901(12)
C3C C4C 1.561(10)
C3C C24C 1.620(15)
C3C S2C 1.942(12)
C4C O2C 1.212(9)
C4C N1C 1.359(9)
C5C O3C 1.222(10)
C5C N2C 1.417(9)
C5C C6C 1.429(12)
C6C C7C 1.512(10)
C6C S1C 1.686(10)
C7C C8C 1.530(12)
C7C S2C 1.657(11)
C8C O4C 1.179(9)
C8C N2C 1.374(10)
C9C N1C 1.481(10)
C9C C10C 1.497(12)
C9C C12C 1.633(11)
C9C H9C 1.0000
C10C C11C 1.565(14)
C10C H10E 0.9900
C10C H10F 0.9900
C11C C12C 1.597(13)
C11C H11E 0.9900
C11C H11F 0.9900
C12C H12E 0.9900
C12C H12F 0.9900
C13C N2C 1.441(10)
C13C C14C 1.444(11)
C13C C16C 1.576(10)
C13C H13C 1.0000
C14C C15C 1.508(12)
C14C H14E 0.9900
C14C H14F 0.9900
C15C C16C 1.529(13)
C15C H15E 0.9900
C15C H15F 0.9900
C16C H16E 0.9900
C16C H16F 0.9900
C17C C31C 1.523(6)
C17C C30C 1.526(13)
C17C C18C 1.542(11)
C18C C19C 1.378(12)
C18C C23C 1.398(11)
C19C C20C 1.410(12)
C19C H19C 0.9500
C20C C21C 1.375(13)
C20C H20C 0.9500
C21C C22C 1.380(12)
C21C H21C 0.9500
C22C C23C 1.331(11)
C22C H22C 0.9500
C23C C24C 1.485(13)
C24C C25C 1.478(13)
C24C H24C 1.0000
C25C C26C 1.405(13)
C25C C30C 1.423(11)
C26C C27C 1.318(13)
C26C H26C 0.9500
C27C C28C 1.393(13)
C27C H27C 0.9500
C28C C29C 1.319(12)
C28C H28C 0.9500
C29C C30C 1.432(12)
C29C H29C 0.9500
C31C H31G 0.9800
C31C H31H 0.9800
C31C H31I 0.9800

loop_
_geom_torsion_atom_site_label_1
_geom_torsion_atom_site_label_2
_geom_torsion_atom_site_label_3
_geom_torsion_atom_site_label_4
_geom_torsion
O1A C1A C2A C3A 177.7
N1A C1A C2A C3A 0.3
O1A C1A C2A S1A -5.2
N1A C1A C2A S1A 177.4
C1A C2A C3A C4A -0.7
S1A C2A C3A C4A -177.4
C1A C2A C3A S2A -179.8
S1A C2A C3A S2A 3.5
C2A C3A C4A O2A -177.1
S2A C3A C4A O2A 2.0
C2A C3A C4A N1A 1.0
S2A C3A C4A N1A -179.8
O3A C5A C6A C7A -178.1
N2A C5A C6A C7A 0.7
O3A C5A C6A S1A -1.1
N2A C5A C6A S1A 177.7
C5A C6A C7A C8A -2.4
S1A C6A C7A C8A -178.9
C5A C6A C7A S2A 177.5
S1A C6A C7A S2A 1.0
C6A C7A C8A O4A -179.4
S2A C7A C8A O4A 0.7
C6A C7A C8A N2A 3.2
S2A C7A C8A N2A -176.7
N1A C9A C10A C11A 143.6
C12A C9A C10A C11A 20.1
C9A C10A C11A C12A -20.0
N1A C9A C12A C11A -144.9
C10A C9A C12A C11A -20.0
C10A C11A C12A C9A 20.2
N2A C13A C14A C15A 149.2
C16A C13A C14A C15A 22.7
C13A C14A C15A C16A -22.4
N2A C13A C16A C15A -147.0
C14A C13A C16A C15A -22.9
C14A C15A C16A C13A 22.2
O2A C4A N1A C1A 177.4
C3A C4A N1A C1A -0.9
O2A C4A N1A C9A -13.3
C3A C4A N1A C9A 168.5
O1A C1A N1A C4A -176.9
C2A C1A N1A C4A 0.4
O1A C1A N1A C9A 14.1
C2A C1A N1A C9A -168.7
C12A C9A N1A C4A -126.4
C10A C9A N1A C4A 125.9
C12A C9A N1A C1A 41.1
C10A C9A N1A C1A -66.6
O3A C5A N2A C8A -179.8
C6A C5A N2A C8A 1.3
O3A C5A N2A C13A 6.9
C6A C5A N2A C13A -172.0
O4A C8A N2A C5A 179.7
C7A C8A N2A C5A -2.8
O4A C8A N2A C13A -7.6
C7A C8A N2A C13A 170.0
C14A C13A N2A C5A 122.9
C16A C13A N2A C5A -128.2
C14A C13A N2A C8A -49.1
C16A C13A N2A C8A 59.9
C3A C2A S1A C6A -1.3
C1A C2A S1A C6A -177.5
C7A C6A S1A C2A -0.9
C5A C6A S1A C2A -177.2
C2A C3A S2A C7A -2.8
C4A C3A S2A C7A 178.3
C6A C7A S2A C3A 0.6
C8A C7A S2A C3A -179.5
C30A C17A C18A C19A 175.9
C31A C17A C18A C19A -2.6
C30A C17A C18A C23A -1.2
C31A C17A C18A C23A -179.7
C17A C18A C19A C20A -179.9
C23A C18A C19A C20A -3.0
C18A C19A C20A C21A 0.6
C19A C20A C21A C22A 1.6
C20A C21A C22A C23A -1.4
C21A C22A C23A C24A -178.6
C21A C22A C23A C18A -0.8
C19A C18A C23A C24A -179.3
C17A C18A C23A C24A -2.1
C19A C18A C23A C22A 3.1
C17A C18A C23A C22A -179.8
C22A C23A C24A C25A -179.1
C18A C23A C24A C25A 3.4
C23A C24A C25A C30A -1.3
C23A C24A C25A C26A 178.7
C24A C25A C26A C27A 177.7
C30A C25A C26A C27A -2.3
C25A C26A C27A C28A 1.1
C26A C27A C28A C29A 1.0
C27A C28A C29A C30A -1.5
C18A C17A C30A C29A 179.6
C31A C17A C30A C29A -1.9
C18A C17A C30A C25A 3.0
C31A C17A C30A C25A -178.5
C28A C29A C30A C17A -176.4
C28A C29A C30A C25A 0.1
C24A C25A C30A C17A -1.6
C26A C25A C30A C17A 178.4
C24A C25A C30A C29A -178.3
C26A C25A C30A C29A 1.6
O1B C1B C2B C3B 173(2)
N1B C1B C2B C3B -4.0(16)
O1B C1B C2B S1B -7(3)
N1B C1B C2B S1B 176.0(11)
C1B C2B C3B C4B 4.5(14)
S1B C2B C3B C4B -175.5(10)
C1B C2B C3B S2B 173.0(11)
S1B C2B C3B S2B -7.0(14)
C2B C3B C4B O2B 178(2)
S2B C3B C4B O2B 9(3)
C2B C3B C4B N1B -3.6(17)
S2B C3B C4B N1B -172.8(12)
O3B C5B C6B C7B -177(2)
N2B C5B C6B C7B 3.7(19)
O3B C5B C6B C17B 72(3)
N2B C5B C6B C17B -106.6(14)
O3B C5B C6B S1B -40(3)
N2B C5B C6B S1B 141.4(13)
C5B C6B C7B C8B 4.3(15)
C17B C6B C7B C8B 115.1(9)
S1B C6B C7B C8B -124.0(10)
C5B C6B C7B C24B -114.9(13)
C17B C6B C7B C24B -4.1(8)
S1B C6B C7B C24B 116.8(10)
C5B C6B C7B S2B 117.5(13)
C17B C6B C7B S2B -131.7(8)
S1B C6B C7B S2B -10.8(12)
C6B C7B C8B O4B 176(2)
C24B C7B C8B O4B -61(2)
S2B C7B C8B O4B 54(2)
C6B C7B C8B N2B -11.1(15)
C24B C7B C8B N2B 111.8(12)
S2B C7B C8B N2B -133.4(11)
N1B C9B C10B C11B 148.9(10)
C12B C9B C10B C11B 28.7(9)
C9B C10B C11B C12B -29.3(9)
C10B C11B C12B C9B 26.9(8)
N1B C9B C12B C11B -153.4(9)
C10B C9B C12B C11B -28.2(9)
N2B C13B C14B C15B 137.0(10)
C16B C13B C14B C15B 15.3(9)
C13B C14B C15B C16B -15.9(10)
C14B C15B C16B C13B 14.6(9)
N2B C13B C16B C15B -145.3(10)
C14B C13B C16B C15B -15.1(9)
O2B C4B N1B C1B 179(2)
C3B C4B N1B C1B 1(2)
O2B C4B N1B C9B -2(3)
C3B C4B N1B C9B 179.6(11)
O1B C1B N1B C4B -176(2)
C2B C1B N1B C4B 2(2)
O1B C1B N1B C9B 6(3)
C2B C1B N1B C9B -176.8(11)
C10B C9B N1B C4B 122.7(17)
C12B C9B N1B C4B -131.8(16)
C10B C9B N1B C1B -59.0(19)
C12B C9B N1B C1B 46.5(18)
O4B C8B N2B C5B -173(2)
C7B C8B N2B C5B 14.4(19)
O4B C8B N2B C13B -2(3)
C7B C8B N2B C13B -174.6(10)
O3B C5B N2B C8B 170(2)
C6B C5B N2B C8B -11(2)
O3B C5B N2B C13B -1(3)
C6B C5B N2B C13B 177.7(12)
C14B C13B N2B C8B -41.8(17)
C16B C13B N2B C8B 66.8(16)
C14B C13B N2B C5B 128.0(17)
C16B C13B N2B C5B -123.4(16)
C3B C2B S1B C6B 36.1(10)
C1B C2B S1B C6B -143.9(11)
C5B C6B S1B C2B -154.7(10)
C7B C6B S1B C2B -25.4(9)
C17B C6B S1B C2B 94.4(6)
C2B C3B S2B C7B -33.2(11)
C4B C3B S2B C7B 133.2(12)
C6B C7B S2B C3B 38.4(9)
C8B C7B S2B C3B 149.6(7)
C24B C7B S2B C3B -93.3(6)
C5B C6B C17B C31B -65.4(9)
C7B C6B C17B C31B -179.8(7)
S1B C6B C17B C31B 47.3(9)
C5B C6B C17B C30B 175.2(7)
C7B C6B C17B C30B 60.8(7)
S1B C6B C17B C30B -72.1(6)
C5B C6B C17B C18B 59.7(8)
C7B C6B C17B C18B -54.8(8)
S1B C6B C17B C18B 172.3(6)
C31B C17B C18B C19B 16.7(14)
C30B C17B C18B C19B 135.8(12)
C6B C17B C18B C19B -111.1(12)
C31B C17B C18B C23B -169.7(9)
C30B C17B C18B C23B -50.6(11)
C6B C17B C18B C23B 62.5(10)
C23B C18B C19B C20B 2.2(19)
C17B C18B C19B C20B 175.0(11)
C18B C19B C20B C21B -0.8(19)
C19B C20B C21B C22B 1(2)
C20B C21B C22B C23B -3(2)
C21B C22B C23B C18B 4(2)
C21B C22B C23B C24B -169.5(12)
C19B C18B C23B C22B -4.2(19)
C17B C18B C23B C22B -177.7(11)
C19B C18B C23B C24B 170.4(12)
C17B C18B C23B C24B -3.2(14)
C22B C23B C24B C25B -130.7(13)
C18B C23B C24B C25B 55.2(12)
C22B C23B C24B C7B 117.3(13)
C18B C23B C24B C7B -56.9(12)
C6B C7B C24B C25B -53.4(10)
C8B C7B C24B C25B -167.5(7)
S2B C7B C24B C25B 79.2(8)
C6B C7B C24B C23B 60.0(9)
C8B C7B C24B C23B -54.1(9)
S2B C7B C24B C23B -167.5(6)
C23B C24B C25B C26B 132.5(13)
C7B C24B C25B C26B -116.2(14)
C23B C24B C25B C30B -53.6(12)
C7B C24B C25B C30B 57.7(12)
C30B C25B C26B C27B -14(2)
C24B C25B C26B C27B 159.8(17)
C25B C26B C27B C28B 13(3)
C26B C27B C28B C29B 3(3)
C27B C28B C29B C30B -15(2)
C26B C25B C30B C29B 1.1(17)
C24B C25B C30B C29B -174.1(10)
C26B C25B C30B C17B 175.6(9)
C24B C25B C30B C17B 0.3(14)
C28B C29B C30B C25B 13(2)
C28B C29B C30B C17B -160.9(14)
C31B C17B C30B C25B 173.3(9)
C18B C17B C30B C25B 51.9(11)
C6B C17B C30B C25B -61.9(10)
C31B C17B C30B C29B -12.3(13)
C18B C17B C30B C29B -133.6(11)
C6B C17B C30B C29B 112.5(11)
O1C C1C C2C C3C -179(2)
N1C C1C C2C C3C -2.1(19)
O1C C1C C2C C17C 63(3)
N1C C1C C2C C17C -120.1(14)
O1C C1C C2C S1C -48(3)
N1C C1C C2C S1C 128.2(14)
C1C C2C C3C C4C 4.2(17)
C17C C2C C3C C4C 116.6(12)
S1C C2C C3C C4C -113.4(13)
C1C C2C C3C C24C -113.1(12)
C17C C2C C3C C24C -0.7(10)
S1C C2C C3C C24C 129.4(9)
C1C C2C C3C S2C 118.6(11)
C17C C2C C3C S2C -129.0(9)
S1C C2C C3C S2C 1.1(11)
C2C C3C C4C O2C 170(3)
C24C C3C C4C O2C -69(3)
S2C C3C C4C O2C 44(3)
C2C C3C C4C N1C -5(2)
C24C C3C C4C N1C 116.5(17)
S2C C3C C4C N1C -130.5(16)
O3C C5C C6C C7C 171(3)
N2C C5C C6C C7C -7(2)
O3C C5C C6C S1C 1(4)
N2C C5C C6C S1C -177.3(13)
C5C C6C C7C C8C 1.3(17)
S1C C6C C7C C8C 172.4(11)
C5C C6C C7C S2C -176.4(15)
S1C C6C C7C S2C -5.2(16)
C6C C7C C8C O4C -177(2)
S2C C7C C8C O4C 0(3)
C6C C7C C8C N2C 5.5(16)
S2C C7C C8C N2C -177.1(12)
N1C C9C C10C C11C 147.4(11)
C12C C9C C10C C11C 30.5(9)
C9C C10C C11C C12C -31.3(9)
C10C C11C C12C C9C 28.7(9)
N1C C9C C12C C11C -152.8(10)
C10C C9C C12C C11C -30.1(9)
N2C C13C C14C C15C 141.7(11)
C16C C13C C14C C15C 15.6(9)
C13C C14C C15C C16C -16.1(10)
C14C C15C C16C C13C 14.7(9)
N2C C13C C16C C15C -150.7(11)
C14C C13C C16C C15C -15.4(9)
O2C C4C N1C C1C -171(3)
C3C C4C N1C C1C 4(2)
O2C C4C N1C C9C 18(4)
C3C C4C N1C C9C -166.9(13)
O1C C1C N1C C4C 175(3)
C2C C1C N1C C4C -1(2)
O1C C1C N1C C9C -14(3)
C2C C1C N1C C9C 168.9(12)
C10C C9C N1C C4C 123.5(19)
C12C C9C N1C C4C -134.6(19)
C10C C9C N1C C1C -46(2)
C12C C9C N1C C1C 55.8(19)
O4C C8C N2C C5C 172(3)
C7C C8C N2C C5C -10(2)
O4C C8C N2C C13C -8(3)
C7C C8C N2C C13C 169.1(12)
O3C C5C N2C C8C -167(2)
C6C C5C N2C C8C 11(2)
O3C C5C N2C C13C 13(3)
C6C C5C N2C C13C -168.4(13)
C14C C13C N2C C8C -47.7(19)
C16C C13C N2C C8C 66.2(18)
C14C C13C N2C C5C 131.9(19)
C16C C13C N2C C5C -114.2(18)
C5C C6C S1C C2C -143.6(18)
C7C C6C S1C C2C 47.2(11)
C3C C2C S1C C6C -44.6(9)
C1C C2C S1C C6C -166.7(8)
C17C C2C S1C C6C 86.5(8)
C6C C7C S2C C3C -40.0(12)
C8C C7C S2C C3C 143.1(13)
C2C C3C S2C C7C 40.0(9)
C4C C3C S2C C7C 154.7(9)
C24C C3C S2C C7C -91.5(8)
C3C C2C C17C C31C -179.0(8)
C1C C2C C17C C31C -61.5(11)
S1C C2C C17C C31C 44.0(10)
C3C C2C C17C C30C -57.3(9)
C1C C2C C17C C30C 60.1(9)
S1C C2C C17C C30C 165.7(6)
C3C C2C C17C C18C 57.2(10)
C1C C2C C17C C18C 174.7(8)
S1C C2C C17C C18C -79.8(7)
C31C C17C C18C C19C -9.7(14)
C30C C17C C18C C19C -130.4(11)
C2C C17C C18C C19C 118.8(12)
C31C C17C C18C C23C 172.7(9)
C30C C17C C18C C23C 52.1(11)
C2C C17C C18C C23C -58.8(11)
C23C C18C C19C C20C -2(2)
C17C C18C C19C C20C -179.6(11)
C18C C19C C20C C21C 4(2)
C19C C20C C21C C22C 0(2)
C20C C21C C22C C23C -6(2)
C21C C22C C23C C18C 7.4(19)
C21C C22C C23C C24C -179.7(13)
C19C C18C C23C C22C -3.4(19)
C17C C18C C23C C22C 174.1(10)
C19C C18C C23C C24C -177.0(11)
C17C C18C C23C C24C 0.5(14)
C22C C23C C24C C25C 133.9(12)
C18C C23C C24C C25C -53.0(12)
C22C C23C C24C C3C -116.9(13)
C18C C23C C24C C3C 56.2(12)
C2C C3C C24C C25C 56.7(10)
C4C C3C C24C C25C -58.1(10)
S2C C3C C24C C25C -168.8(7)
C2C C3C C24C C23C -56.1(10)
C4C C3C C24C C23C -170.9(8)
S2C C3C C24C C23C 78.4(8)
C23C C24C C25C C26C -141.2(13)
C3C C24C C25C C26C 109.5(14)
C23C C24C C25C C30C 54.1(12)
C3C C24C C25C C30C -55.2(11)
C30C C25C C26C C27C 5(2)
C24C C25C C26C C27C -159.9(18)
C25C C26C C27C C28C -8(3)
C26C C27C C28C C29C 0(3)
C27C C28C C29C C30C 8(3)
C26C C25C C30C C29C 4.2(16)
C24C C25C C30C C29C 172.3(10)
C26C C25C C30C C17C -170.1(9)
C24C C25C C30C C17C -2.1(13)
C28C C29C C30C C25C -11(2)
C28C C29C C30C C17C 162.5(14)
C31C C17C C30C C25C -172.5(8)
C18C C17C C30C C25C -50.7(10)
C2C C17C C30C C25C 59.9(10)
C31C C17C C30C C29C 13.2(13)
C18C C17C C30C C29C 135.0(10)
C2C C17C C30C C29C -114.4(11)
